data_2231496
loop_
_publ_author_name
'Ba-Salamah, Salah Ahmed'
'Eltayeb, Naser Eltaher'
'Teoh, Siang Guan'
'Lo, Kong Mun'

_publ_section_title
;
 (<i>E</i>)-2-{[1-Carboxy-2-(1<i>H</i>-indol-3-yl)ethyliminio]methyl}-6-hydroxyphenolate
;
_journal_coeditor_code HB6347
_journal_issue 9
_journal_name_full 'Acta Crystallographica Section E'
_journal_page_first o2389
_journal_paper_doi 10.1107/S1600536811031709
_journal_volume 67
_journal_year 2011
_chemical_formula_iupac 'C18 H16 N2 O4'
_chemical_formula_moiety 'C18 H16 N2 O4'
_chemical_formula_sum 'C18 H16 N2 O4'
_chemical_formula_weight 324.33
_chemical_name_systematic
;
(<i>E</i>)-2-{[1-Carboxy-2-(1<i>H</i>-indol-3-yl)ethyliminio]methyl}-6-
hydroxyphenolate
;
_space_group_IT_number 4
_symmetry_cell_setting monoclinic
_symmetry_space_group_name_Hall 'P 2yb'
_symmetry_space_group_name_H-M 'P 1 21 1'
_atom_sites_solution_hydrogens geom
_atom_sites_solution_primary direct
_atom_sites_solution_secondary difmap
_audit_creation_method SHELXL-97
_cell_angle_alpha 90.00
_cell_angle_beta 98.683(2)
_cell_angle_gamma 90.00
_cell_formula_units_Z 2
_cell_length_a 8.4351(2)
_cell_length_b 9.3038(3)
_cell_length_c 9.5023(3)
_cell_measurement_reflns_used 1920
_cell_measurement_temperature 100(2)
_cell_measurement_theta_max 27.67
_cell_measurement_theta_min 3.01
_cell_volume 737.18(4)
_computing_cell_refinement 'SAINT (Bruker, 2009)'
_computing_data_collection 'APEX2 (Bruker, 2009)'
_computing_data_reduction 'SAINT (Bruker, 2009)'
_computing_molecular_graphics 'SHELXTL (Sheldrick, 2008)'
_computing_publication_material 'SHELXTL (Sheldrick, 2008) and PLATON (Spek, 2009)'
_computing_structure_refinement 'SHELXTL (Sheldrick, 2008)'
_computing_structure_solution 'SHELXTL (Sheldrick, 2008)'
_diffrn_ambient_temperature 100(2)
_diffrn_measured_fraction_theta_full 0.997
_diffrn_measured_fraction_theta_max 0.997
_diffrn_measurement_device_type 'Bruker SMART APEXII CCD'
_diffrn_measurement_method '\f and \w'
_diffrn_radiation_monochromator graphite
_diffrn_radiation_source 'fine-focus sealed tube'
_diffrn_radiation_type MoK\a
_diffrn_radiation_wavelength 0.71073
_diffrn_reflns_av_R_equivalents 0.0460
_diffrn_reflns_av_sigmaI/netI 0.0413
_diffrn_reflns_limit_h_max 11
_diffrn_reflns_limit_h_min -11
_diffrn_reflns_limit_k_max 12
_diffrn_reflns_limit_k_min -12
_diffrn_reflns_limit_l_max 12
_diffrn_reflns_limit_l_min -12
_diffrn_reflns_number 7473
_diffrn_reflns_theta_full 28.36
_diffrn_reflns_theta_max 28.36
_diffrn_reflns_theta_min 2.17
_diffrn_standards_number 0
_exptl_absorpt_coefficient_mu 0.105
_exptl_absorpt_correction_T_max 0.7457
_exptl_absorpt_correction_T_min 0.5978
_exptl_absorpt_correction_type multi-scan
_exptl_absorpt_process_details '(SADABS; Bruker, 2009)'
_exptl_crystal_colour orange
_exptl_crystal_density_diffrn 1.461
_exptl_crystal_density_method 'not measured'
_exptl_crystal_description block
_exptl_crystal_F_000 340
_exptl_crystal_size_max 0.32
_exptl_crystal_size_mid 0.22
_exptl_crystal_size_min 0.20
_refine_diff_density_max 0.274
_refine_diff_density_min -0.230
_refine_ls_abs_structure_details none
_refine_ls_extinction_method none
_refine_ls_goodness_of_fit_ref 1.141
_refine_ls_hydrogen_treatment mixed
_refine_ls_matrix_type full
_refine_ls_number_parameters 233
_refine_ls_number_reflns 1949
_refine_ls_number_restraints 1
_refine_ls_restrained_S_all 1.141
_refine_ls_R_factor_all 0.0432
_refine_ls_R_factor_gt 0.0384
_refine_ls_shift/su_max 0.000
_refine_ls_shift/su_mean 0.000
_refine_ls_structure_factor_coef Fsqd
_refine_ls_weighting_details 'calc w=1/[\s^2^(Fo^2^)+(0.0454P)^2^+0.0637P] where P=(Fo^2^+2Fc^2^)/3'
_refine_ls_weighting_scheme calc
_refine_ls_wR_factor_gt 0.0905
_refine_ls_wR_factor_ref 0.0934
_reflns_number_gt 1781
_reflns_number_total 1949
_reflns_threshold_expression I>2\s(I)
_cod_data_source_file hb6347.cif
_cod_data_source_block I
_cod_original_sg_symbol_H-M 'P 21'
_cod_database_code 2231496
_cod_database_fobs_code 2231496

loop_
_symmetry_equiv_pos_as_xyz
'x, y, z'
'-x, y+1/2, -z'

loop_
_atom_site_type_symbol
_atom_site_label
_atom_site_fract_x
_atom_site_fract_y
_atom_site_fract_z
_atom_site_U_iso_or_equiv
_atom_site_adp_type
_atom_site_calc_flag
_atom_site_refinement_flags
_atom_site_occupancy
_atom_site_symmetry_multiplicity
O O1 -0.07419(19) -0.1334(2) 0.34014(17) 0.0232(4) Uani d . 1 1
O O2 -0.0062(2) -0.1221(2) 0.12218(17) 0.0211(4) Uani d . 1 1
O O3 0.21206(18) 0.18228(18) -0.05777(17) 0.0182(3) Uani d . 1 1
O O4 0.3782(2) 0.2819(2) -0.27523(17) 0.0208(4) Uani d . 1 1
N N1 0.2349(2) 0.0546(2) 0.1933(2) 0.0153(4) Uani d . 1 1
N N2 -0.1227(2) 0.4135(2) 0.2298(2) 0.0195(4) Uani d . 1 1
C C1 0.4611(3) 0.1047(2) 0.0751(2) 0.0155(4) Uani d . 1 1
C C2 0.3695(3) 0.1726(2) -0.0437(2) 0.0170(5) Uani d . 1 1
C C3 0.4555(3) 0.2223(3) -0.1530(2) 0.0171(5) Uani d . 1 1
C C4 0.6201(3) 0.2052(3) -0.1389(3) 0.0197(5) Uani d . 1 1
H H4 0.6748 0.2395 -0.2126 0.024 Uiso calc R 1 1
C C5 0.7084(3) 0.1396(3) -0.0203(3) 0.0201(5) Uani d . 1 1
H H5 0.8216 0.1306 -0.0129 0.024 Uiso calc R 1 1
C C6 0.6296(3) 0.0881(3) 0.0856(3) 0.0189(5) Uani d . 1 1
H H6 0.6881 0.0413 0.1659 0.023 Uiso calc R 1 1
C C7 0.3873(3) 0.0479(3) 0.1886(2) 0.0159(4) Uani d . 1 1
H H7 0.4539 0.0024 0.2653 0.019 Uiso calc R 1 1
C C8 0.1609(3) -0.0021(3) 0.3116(2) 0.0155(4) Uani d . 1 1
H H8 0.2412 -0.0673 0.3675 0.019 Uiso calc R 1 1
C C9 0.0139(3) -0.0931(3) 0.2577(2) 0.0163(5) Uani d . 1 1
C C10 0.1237(3) 0.1170(3) 0.4127(2) 0.0170(4) Uani d . 1 1
H H10A 0.0851 0.0722 0.4957 0.020 Uiso calc R 1 1
H H10B 0.2245 0.1686 0.4482 0.020 Uiso calc R 1 1
C C11 0.0013(3) 0.2246(3) 0.3481(2) 0.0172(5) Uani d . 1 1
C C12 -0.1594(3) 0.2345(3) 0.3819(2) 0.0158(4) Uani d . 1 1
C C13 -0.2460(3) 0.1543(3) 0.4697(2) 0.0182(5) Uani d . 1 1
H H13 -0.1991 0.0732 0.5208 0.022 Uiso calc R 1 1
C C14 -0.4016(3) 0.1962(3) 0.4803(3) 0.0200(5) Uani d . 1 1
H H14 -0.4619 0.1427 0.5389 0.024 Uiso calc R 1 1
C C15 -0.4712(3) 0.3162(3) 0.4059(3) 0.0227(5) Uani d . 1 1
H H15 -0.5772 0.3437 0.4167 0.027 Uiso calc R 1 1
C C16 -0.3889(3) 0.3954(3) 0.3172(3) 0.0205(5) Uani d . 1 1
H H16 -0.4373 0.4754 0.2654 0.025 Uiso calc R 1 1
C C17 -0.2323(3) 0.3536(3) 0.3065(2) 0.0176(5) Uani d . 1 1
C C18 0.0167(3) 0.3350(3) 0.2562(2) 0.0189(5) Uani d . 1 1
H H18 0.1109 0.3548 0.2160 0.023 Uiso calc R 1 1
H H1N1 0.171(3) 0.093(4) 0.108(3) 0.034(8) Uiso d . 1 1
H H1N2 -0.141(3) 0.490(4) 0.171(3) 0.024(7) Uiso d . 1 1
H H1O2 -0.084(4) -0.187(4) 0.102(3) 0.033(8) Uiso d . 1 1
H H1O4 0.273(4) 0.292(4) -0.278(3) 0.046(10) Uiso d . 1 1

loop_
_atom_site_aniso_label
_atom_site_aniso_U_11
_atom_site_aniso_U_22
_atom_site_aniso_U_33
_atom_site_aniso_U_12
_atom_site_aniso_U_13
_atom_site_aniso_U_23
O1 0.0195(8) 0.0321(10) 0.0189(8) -0.0065(7) 0.0056(6) 0.0020(8)
O2 0.0196(8) 0.0255(10) 0.0191(8) -0.0075(7) 0.0058(6) -0.0043(7)
O3 0.0124(7) 0.0216(8) 0.0210(8) 0.0019(6) 0.0043(6) 0.0020(7)
O4 0.0162(8) 0.0266(9) 0.0208(8) 0.0010(7) 0.0069(7) 0.0035(7)
N1 0.0142(9) 0.0166(9) 0.0157(9) 0.0013(7) 0.0039(7) 0.0001(8)
N2 0.0194(10) 0.0179(10) 0.0228(10) 0.0010(8) 0.0087(8) 0.0028(9)
C1 0.0137(10) 0.0168(11) 0.0166(10) -0.0014(8) 0.0039(8) -0.0031(9)
C2 0.0143(10) 0.0162(11) 0.0208(11) 0.0007(8) 0.0041(8) -0.0019(9)
C3 0.0169(10) 0.0152(11) 0.0197(11) -0.0008(9) 0.0047(8) -0.0017(9)
C4 0.0170(11) 0.0221(13) 0.0218(11) -0.0026(9) 0.0086(9) -0.0004(10)
C5 0.0121(10) 0.0234(12) 0.0250(11) -0.0021(9) 0.0037(9) -0.0021(10)
C6 0.0146(10) 0.0225(12) 0.0191(11) -0.0006(9) 0.0012(8) 0.0003(10)
C7 0.0159(10) 0.0144(10) 0.0169(10) -0.0006(8) 0.0006(8) -0.0024(9)
C8 0.0136(10) 0.0182(11) 0.0149(10) 0.0002(9) 0.0028(8) 0.0010(9)
C9 0.0122(10) 0.0162(11) 0.0203(11) 0.0004(8) 0.0022(8) 0.0021(9)
C10 0.0150(10) 0.0200(12) 0.0165(10) 0.0012(9) 0.0040(8) -0.0001(9)
C11 0.0166(10) 0.0182(11) 0.0170(10) -0.0010(9) 0.0032(8) -0.0026(9)
C12 0.0150(10) 0.0177(11) 0.0152(10) -0.0004(9) 0.0043(8) -0.0036(9)
C13 0.0195(11) 0.0182(12) 0.0171(10) 0.0007(9) 0.0038(8) -0.0011(9)
C14 0.0181(11) 0.0202(12) 0.0230(11) -0.0031(9) 0.0080(9) -0.0011(10)
C15 0.0166(11) 0.0228(13) 0.0300(13) -0.0003(9) 0.0074(9) -0.0049(11)
C16 0.0188(11) 0.0161(11) 0.0272(12) 0.0033(8) 0.0054(9) -0.0002(10)
C17 0.0182(11) 0.0168(11) 0.0189(11) -0.0017(9) 0.0065(8) -0.0021(9)
C18 0.0166(11) 0.0207(12) 0.0200(11) -0.0007(9) 0.0048(9) -0.0036(10)

loop_
_atom_type_symbol
_atom_type_description
_atom_type_scat_dispersion_real
_atom_type_scat_dispersion_imag
_atom_type_scat_source
C C 0.0033 0.0000 'International Tables Vol C Tables 4.2.6.8 and 6.1.1.4'
H H 0.0000 0.0000 'International Tables Vol C Tables 4.2.6.8 and 6.1.1.4'
N N 0.0061 0.0000 'International Tables Vol C Tables 4.2.6.8 and 6.1.1.4'
O O 0.0106 0.0000 'International Tables Vol C Tables 4.2.6.8 and 6.1.1.4'

loop_
_geom_angle_atom_site_label_1
_geom_angle_atom_site_label_2
_geom_angle_atom_site_label_3
_geom_angle
C9 O2 H1O2 110(2)
C3 O4 H1O4 115(2)
C7 N1 C8 123.31(19)
C7 N1 H1N1 115.0(18)
C8 N1 H1N1 121.5(18)
C18 N2 C17 108.2(2)
C18 N2 H1N2 126.3(17)
C17 N2 H1N2 125.5(17)
C2 C1 C6 121.6(2)
C2 C1 C7 121.40(19)
C6 C1 C7 117.0(2)
O3 C2 C1 122.1(2)
O3 C2 C3 121.2(2)
C1 C2 C3 116.62(19)
O4 C3 C4 118.2(2)
O4 C3 C2 121.44(19)
C4 C3 C2 120.3(2)
C3 C4 C5 122.3(2)
C3 C4 H4 118.9
C5 C4 H4 118.9
C6 C5 C4 119.1(2)
C6 C5 H5 120.4
C4 C5 H5 120.4
C5 C6 C1 120.1(2)
C5 C6 H6 119.9
C1 C6 H6 119.9
N1 C7 C1 123.8(2)
N1 C7 H7 118.1
C1 C7 H7 118.1
N1 C8 C9 111.15(18)
N1 C8 C10 111.87(19)
C9 C8 C10 112.33(18)
N1 C8 H8 107.0
C9 C8 H8 107.0
C10 C8 H8 107.0
O1 C9 O2 124.9(2)
O1 C9 C8 119.9(2)
O2 C9 C8 115.22(19)
C11 C10 C8 114.84(18)
C11 C10 H10A 108.6
C8 C10 H10A 108.6
C11 C10 H10B 108.6
C8 C10 H10B 108.6
H10A C10 H10B 107.5
C18 C11 C12 106.1(2)
C18 C11 C10 129.5(2)
C12 C11 C10 124.3(2)
C13 C12 C17 119.6(2)
C13 C12 C11 133.6(2)
C17 C12 C11 106.9(2)
C14 C13 C12 118.5(2)
C14 C13 H13 120.8
C12 C13 H13 120.8
C13 C14 C15 121.1(2)
C13 C14 H14 119.5
C15 C14 H14 119.5
C16 C15 C14 121.4(2)
C16 C15 H15 119.3
C14 C15 H15 119.3
C15 C16 C17 117.7(2)
C15 C16 H16 121.2
C17 C16 H16 121.2
N2 C17 C16 130.1(2)
N2 C17 C12 108.1(2)
C16 C17 C12 121.8(2)
C11 C18 N2 110.8(2)
C11 C18 H18 124.6
N2 C18 H18 124.6

loop_
_geom_bond_atom_site_label_1
_geom_bond_atom_site_label_2
_geom_bond_distance
O1 C9 1.218(3)
O2 C9 1.301(3)
O2 H1O2 0.89(3)
O3 C2 1.318(3)
O4 C3 1.361(3)
O4 H1O4 0.89(3)
N1 C7 1.295(3)
N1 C8 1.465(3)
N1 H1N1 0.97(3)
N2 C18 1.375(3)
N2 C17 1.378(3)
N2 H1N2 0.90(3)
C1 C2 1.417(3)
C1 C6 1.419(3)
C1 C7 1.426(3)
C2 C3 1.429(3)
C3 C4 1.384(3)
C4 C5 1.395(3)
C4 H4 0.9500
C5 C6 1.373(3)
C5 H5 0.9500
C6 H6 0.9500
C7 H7 0.9500
C8 C9 1.525(3)
C8 C10 1.530(3)
C8 H8 1.0000
C10 C11 1.501(3)
C10 H10A 0.9900
C10 H10B 0.9900
C11 C18 1.367(4)
C11 C12 1.442(3)
C12 C13 1.405(3)
C12 C17 1.409(3)
C13 C14 1.387(3)
C13 H13 0.9500
C14 C15 1.403(4)
C14 H14 0.9500
C15 C16 1.382(4)
C15 H15 0.9500
C16 C17 1.396(3)
C16 H16 0.9500
C18 H18 0.9500

loop_
_geom_hbond_atom_site_label_D
_geom_hbond_atom_site_label_H
_geom_hbond_atom_site_label_A
_geom_hbond_site_symmetry_A
_geom_hbond_distance_DH
_geom_hbond_distance_HA
_geom_hbond_distance_DA
_geom_hbond_angle_DHA
_geom_hbond_publ_flag
N1 H1N1 O3 . 0.97(3) 1.86(3) 2.646(2) 136(2) yes
N2 H1N2 O3 2_555 0.90(3) 2.13(3) 3.020(2) 170(2) yes
O2 H1O2 O3 2_545 0.89(3) 1.64(4) 2.526(2) 174(4) yes
O4 H1O4 O3 . 0.89(3) 2.45(3) 2.823(2) 106(2) yes
O4 H1O4 O1 2_555 0.89(3) 1.83(3) 2.665(2) 156(3) yes
C7 H7 O4 2_645 0.95 2.49 3.197(3) 132 yes

loop_
_geom_torsion_atom_site_label_1
_geom_torsion_atom_site_label_2
_geom_torsion_atom_site_label_3
_geom_torsion_atom_site_label_4
_geom_torsion
C6 C1 C2 O3 176.6(2)
C7 C1 C2 O3 -2.4(3)
C6 C1 C2 C3 0.5(3)
C7 C1 C2 C3 -178.4(2)
O3 C2 C3 O4 0.3(3)
C1 C2 C3 O4 176.4(2)
O3 C2 C3 C4 -177.1(2)
C1 C2 C3 C4 -1.0(3)
O4 C3 C4 C5 -177.2(2)
C2 C3 C4 C5 0.3(4)
C3 C4 C5 C6 0.9(4)
C4 C5 C6 C1 -1.3(4)
C2 C1 C6 C5 0.6(4)
C7 C1 C6 C5 179.6(2)
C8 N1 C7 C1 -179.0(2)
C2 C1 C7 N1 -0.7(4)
C6 C1 C7 N1 -179.7(2)
C7 N1 C8 C9 -132.3(2)
C7 N1 C8 C10 101.2(2)
N1 C8 C9 O1 -170.5(2)
C10 C8 C9 O1 -44.3(3)
N1 C8 C9 O2 9.7(3)
C10 C8 C9 O2 135.9(2)
N1 C8 C10 C11 64.4(2)
C9 C8 C10 C11 -61.5(3)
C8 C10 C11 C18 -75.8(3)
C8 C10 C11 C12 108.5(3)
C18 C11 C12 C13 -179.4(2)
C10 C11 C12 C13 -2.8(4)
C18 C11 C12 C17 -0.2(2)
C10 C11 C12 C17 176.4(2)
C17 C12 C13 C14 -0.5(3)
C11 C12 C13 C14 178.6(2)
C12 C13 C14 C15 -0.3(3)
C13 C14 C15 C16 1.3(4)
C14 C15 C16 C17 -1.3(4)
C18 N2 C17 C16 178.8(2)
C18 N2 C17 C12 -0.3(3)
C15 C16 C17 N2 -178.5(2)
C15 C16 C17 C12 0.5(4)
C13 C12 C17 N2 179.6(2)
C11 C12 C17 N2 0.3(2)
C13 C12 C17 C16 0.4(3)
C11 C12 C17 C16 -178.9(2)
C12 C11 C18 N2 0.0(3)
C10 C11 C18 N2 -176.3(2)
C17 N2 C18 C11 0.2(3)

loop_
_cod_related_entry_id
_cod_related_entry_database
_cod_related_entry_code
1 ChemSpider 30656932
